data_9000737
loop_
_publ_author_name
'Mellini, M.'
'Merlino, S.'

_publ_section_title
;
 Versiliaite and apuanite: Derivative structures related to schafarzikite
;
_journal_name_full 'American Mineralogist'
_journal_page_first 1235
_journal_page_last 1242
_journal_volume 64
_journal_year 1979
_chemical_formula_sum 'As0.6 Fe5 O16 S0.8 Sb5.9 Zn0.5'
_chemical_name_mineral Versiliaite
_space_group_IT_number 55
_symmetry_space_group_name_Hall '-P 2 2ab'
_symmetry_space_group_name_H-M 'P b a m'
_cell_angle_alpha 90
_cell_angle_beta 90
_cell_angle_gamma 90
_cell_formula_units_Z 2
_cell_length_a 8.492
_cell_length_b 8.326
_cell_length_c 11.938
_cell_volume 844.069
_database_code_amcsd 0000750
_exptl_crystal_density_diffrn 5.339
_cod_original_formula_sum 'Fe5 Sb5.9 Zn.5 As.6 S.8 O16'
_cod_database_code 9000737

loop_
_space_group_symop_operation_xyz
x,y,z
1/2+x,1/2-y,z
1/2-x,1/2+y,-z
1/2-x,1/2+y,z
1/2+x,1/2-y,-z
x,y,-z
-x,-y,z
-x,-y,-z

loop_
_atom_site_aniso_label
_atom_site_aniso_U_11
_atom_site_aniso_U_22
_atom_site_aniso_U_33
_atom_site_aniso_U_12
_atom_site_aniso_U_13
_atom_site_aniso_U_23
Fe(1) 0.01534 0.01896 0.01083 0.00752 0.00000 0.00000
Sb(1)1 0.01534 0.01896 0.01083 0.00752 0.00000 0.00000
Fe(2) 0.00256 0.00457 0.00505 0.00000 0.00000 0.00000
Fe(3) 0.00365 0.00351 0.00650 0.00107 0.00000 0.00000
Zn(3) 0.00365 0.00351 0.00650 0.00107 0.00000 0.00000
Sb(1)2 0.00219 0.00176 0.00505 0.00107 -0.00103 0.00000
As(1) 0.00219 0.00176 0.00505 0.00107 -0.00103 0.00000
Sb(2) 0.00219 0.00527 0.00722 0.00143 0.00000 0.00000
As(2) 0.00219 0.00527 0.00722 0.00143 0.00000 0.00000
S 0.00694 0.01124 0.02527 -0.00179 0.00000 0.00000
O(1) 0.00585 0.00527 0.01588 0.00251 0.00000 0.00000
O(2) 0.00438 0.00457 0.01372 0.00179 -0.00051 0.00352
O(3) 0.01096 0.01018 0.01444 -0.00143 -0.00411 0.00554
O(4) 0.00585 0.01124 0.01083 0.00752 -0.00051 -0.00201
O(5) 0.00548 0.00702 0.01227 0.00394 0.00000 0.00000

loop_
_atom_site_label
_atom_site_fract_x
_atom_site_fract_y
_atom_site_fract_z
_atom_site_occupancy
Fe(1) 0.30840 0.31930 0.00000 0.75000
Sb(1)1 0.30840 0.31930 0.00000 0.25000
Fe(2) 0.00000 0.50000 0.37520 1.00000
Fe(3) 0.00000 0.50000 0.12390 0.75000
Zn(3) 0.00000 0.50000 0.12390 0.25000
Sb(1)2 0.17110 0.16710 0.24500 0.90000
As(1) 0.17110 0.16710 0.24500 0.10000
Sb(2) 0.33030 0.32920 0.50000 0.90000
As(2) 0.33030 0.32920 0.50000 0.10000
S 0.50000 0.50000 0.00000 0.80000
O(1) 0.36100 0.09930 0.50000 1.00000
O(2) 0.40030 0.13600 0.24380 1.00000
O(3) 0.32340 0.81760 0.37640 1.00000
O(4) 0.18550 0.34280 0.13570 1.00000
O(5) 0.60700 0.89150 0.00000 1.00000

loop_
_cod_changelog_entry_id
_cod_changelog_entry_author
_cod_changelog_entry_date
_cod_changelog_entry_text
1
;cod-tools version 3.10.1
Id: cif_fix_AMCSD_atom_labels 10224 2024-08-07 11:09:31Z saulius
;
2024-08-07T19:38:05+03:00
;Changed the following '_atom_site_label' values:
the first duplicated label 'Sb(1)'  converted to 'Sb(1)1'
duplicated label 'Sb(1)' at index 5 converted to 'Sb(1)2'
;

loop_
_cod_related_entry_id
_cod_related_entry_database
_cod_related_entry_code
1 AMCSD 0000750
